data_7011503
loop_
_publ_author_name
'Nomiya, Kenji'
'Yokoyama, Hironari'

_publ_section_title
;
 Syntheses, crystal structures and antimicrobial activities of
 polymeric silver(I) complexes with three amino-acids [aspartic acid
 (H2asp), glycine (Hgly) and asparagine (Hasn)]
;
_journal_coden_ASTM JCSDAA
_journal_issue 12
_journal_name_full 'Journal of the Chemical Society, Dalton Transactions'
_journal_page_first 2483
_journal_page_last 2490
_journal_paper_doi 10.1039/b200684g
_journal_year 2002
_chemical_formula_sum 'C4 H10 Ag2 N2 O5'
_chemical_formula_weight 381.87
_space_group_IT_number 14
_symmetry_cell_setting monoclinic
_symmetry_Int_Tables_number 14
_symmetry_space_group_name_Hall '-P 2yn'
_symmetry_space_group_name_H-M 'P 1 21/n 1'
_cell_angle_alpha 90
_cell_angle_beta 97.86(1)
_cell_angle_gamma 90
_cell_formula_units_Z 4
_cell_length_a 8.905(2)
_cell_length_b 6.404(2)
_cell_length_c 15.355(1)
_cell_measurement_reflns_used 25
_cell_measurement_temperature 296.2
_cell_measurement_theta_max 15.0
_cell_measurement_theta_min 14.6
_cell_volume 867.4(3)
_computing_cell_refinement 'MSC/AFC Diffractometer Control'
_computing_data_collection 'MSC/AFC Diffractometer Control'
_computing_data_reduction 'teXsan for Windows version 1.06 (MSC, 1997-1999)'
_computing_publication_material 'teXsan for Windows version 1.06 (MSC, 1997-1999)'
_computing_structure_refinement 'teXsan for Windows version 1.06  (MSC, 1997-1999)'
_diffrn_ambient_temperature 296.2
_diffrn_measurement_device 'Rigaku AFC5S'
_diffrn_measurement_method \w-2\q
_diffrn_orient_matrix_UB_11 -0.04986
_diffrn_orient_matrix_UB_12 0.00425
_diffrn_orient_matrix_UB_13 0.05450
_diffrn_orient_matrix_UB_21 0.10179
_diffrn_orient_matrix_UB_22 -0.00096
_diffrn_orient_matrix_UB_23 0.03674
_diffrn_orient_matrix_UB_31 0.00198
_diffrn_orient_matrix_UB_32 0.15608
_diffrn_orient_matrix_UB_33 -0.00126
_diffrn_radiation_detector 'scintillation counter'
_diffrn_radiation_monochromator graphite
_diffrn_radiation_source 'X-ray tube'
_diffrn_radiation_type 'Mo K\a'
_diffrn_radiation_wavelength 0.7107
_diffrn_reflns_av_R_equivalents 0.02490
_diffrn_reflns_av_sigmaI/netI 0.040
_diffrn_reflns_limit_h_max 11
_diffrn_reflns_limit_h_min 0
_diffrn_reflns_limit_k_max 8
_diffrn_reflns_limit_k_min 0
_diffrn_reflns_limit_l_max 19
_diffrn_reflns_limit_l_min -19
_diffrn_reflns_number 2308
_diffrn_reflns_reduction_process 'Lp corrections applied'
_diffrn_reflns_theta_max 27.48
_diffrn_reflns_theta_min 2.51
_diffrn_standards_decay_% 2.28
_diffrn_standards_interval_count 150
_diffrn_standards_number 3
_exptl_absorpt_coefficient_mu 44.94
_exptl_absorpt_correction_T_max 1.000
_exptl_absorpt_correction_T_min 0.490
_exptl_absorpt_correction_type
;
\y scans (North,Phillips & Matthews, 1968)
;
_exptl_crystal_colour colorless
_exptl_crystal_density_diffrn 2.924
_exptl_crystal_density_meas ?
_exptl_crystal_description needle
_exptl_crystal_F_000 728.00
_exptl_crystal_size_max 0.20
_exptl_crystal_size_mid 0.10
_exptl_crystal_size_min 0.10
_refine_diff_density_max 0.95
_refine_diff_density_min -1.36
_refine_ls_extinction_coef 0.0000118(3)
_refine_ls_extinction_expression 'equ(3) Acta Cryst.(1968) A24, p213.'
_refine_ls_extinction_method 'Zachariasen (1967)'
_refine_ls_goodness_of_fit_all 1.237
_refine_ls_goodness_of_fit_ref 1.240
_refine_ls_hydrogen_treatment noref
_refine_ls_matrix_type full
_refine_ls_number_constraints 0
_refine_ls_number_parameters 119
_refine_ls_number_reflns 1569
_refine_ls_number_restraints 0
_refine_ls_R_factor_all 0.0334
_refine_ls_R_factor_gt 0.0330
_refine_ls_shift/su_max 0.3186
_refine_ls_shift/su_mean 0.0087
_refine_ls_structure_factor_coef F
_refine_ls_weighting_details 'w = 1/[\s^2^(Fo) + 0.00063|Fo|^2^]'
_refine_ls_weighting_scheme sigma
_refine_ls_wR_factor_all 0.0430
_refine_ls_wR_factor_ref 0.0430
_reflns_number_gt 1569
_reflns_number_total 2174
_reflns_threshold_expression I>2.00\s(I)
_cod_data_source_file b200684g.txt
_cod_data_source_block {[Ag(gly)]2H2O}n
_cod_original_sg_symbol_H-M 'P 21/n     '
_cod_original_formula_sum 'C4 H10 Ag2 N2 O5 '
_cod_database_code 7011503

loop_
_symmetry_equiv_pos_as_xyz
'   +x,   +y,   +z'
1/2-x,1/2+y,1/2-z
'   -x,   -y,   -z'
1/2+x,1/2-y,1/2+z

loop_
_atom_site_label
_atom_site_fract_x
_atom_site_fract_y
_atom_site_fract_z
_atom_site_U_iso_or_equiv
_atom_site_occupancy
_atom_site_refinement_flags
_atom_site_adp_type
_atom_site_calc_flag
_atom_site_calc_attached_atom
Ag(1) -0.35555(4) 0.24798(7) -0.07520(2) 0.0378(1) 1.000 . Uani d ?
Ag(2) -1.17235(4) 0.13495(7) -0.23744(2) 0.0385(1) 1.000 . Uani d ?
O(1) -0.8426(4) 0.2338(8) -0.2682(2) 0.046(1) 1.000 . Uani d ?
O(2) -0.9576(3) 0.1255(6) -0.1565(2) 0.0365(9) 1.000 . Uani d ?
O(3) -1.3925(4) 0.1045(7) -0.3080(2) 0.0399(9) 1.000 . Uani d ?
O(4) -1.3306(4) 0.2661(6) -0.4272(2) 0.041(1) 1.000 . Uani d ?
O(5) -0.5168(5) 0.2688(8) 0.0690(3) 0.059(1) 1.000 . Uani d ?
N(1) -0.1329(4) 0.2080(6) -0.0028(3) 0.0288(9) 1.000 . Uani d ?
N(2) -0.5611(4) 0.2449(7) -0.1664(3) 0.035(1) 1.000 . Uani d ?
C(1) -0.6956(5) 0.1871(8) -0.1277(3) 0.028(1) 1.000 . Uani d ?
C(2) -0.8429(5) 0.1850(7) -0.1913(3) 0.026(1) 1.000 . Uani d ?
C(3) -1.4227(5) 0.1831(7) -0.3844(3) 0.025(1) 1.000 . Uani d ?
C(4) -1.5879(5) 0.1628(7) -0.4243(3) 0.027(1) 1.000 . Uani d ?
H(1) -0.0586 0.2212 -0.0411 0.035 1.000 . Uiso c ?
H(3) -0.5768 0.3805 -0.1909 0.042 1.000 . Uiso c ?
H(4) -0.5493 0.1477 -0.2118 0.042 1.000 . Uiso c ?
H(5) -0.6800 0.0500 -0.1036 0.033 1.000 . Uiso c ?
H(6) -0.7067 0.2825 -0.0819 0.033 1.000 . Uiso c ?
H(7) -1.6498 0.1580 -0.3787 0.033 1.000 . Uiso c ?
H(8) -1.6012 0.0386 -0.4582 0.033 1.000 . Uiso c ?
H(2) -0.1254 0.0702 0.0227 0.035 1.000 . Uiso c ?

loop_
_atom_site_aniso_label
_atom_site_aniso_U_11
_atom_site_aniso_U_22
_atom_site_aniso_U_33
_atom_site_aniso_U_12
_atom_site_aniso_U_13
_atom_site_aniso_U_23
Ag(1) 0.0195(2) 0.0576(3) 0.0329(2) -0.0020(2) -0.0084(1) -0.0013(2)
Ag(2) 0.0213(2) 0.0599(3) 0.0317(2) 0.0005(2) -0.0059(1) 0.0057(2)
O(1) 0.025(2) 0.087(3) 0.024(2) -0.004(2) -0.004(1) 0.009(2)
O(2) 0.020(1) 0.055(2) 0.032(2) -0.001(2) -0.003(1) 0.007(2)
O(3) 0.021(2) 0.068(2) 0.028(2) -0.001(2) -0.007(1) 0.007(2)
O(4) 0.021(2) 0.062(2) 0.039(2) -0.001(2) 0.002(1) 0.014(2)
O(5) 0.038(2) 0.104(4) 0.033(2) -0.003(2) -0.003(2) -0.001(2)
N(1) 0.015(2) 0.042(2) 0.027(2) 0.001(2) -0.004(1) 0.000(2)
N(2) 0.021(2) 0.055(3) 0.028(2) -0.002(2) -0.002(1) 0.004(2)
C(1) 0.017(2) 0.044(3) 0.019(2) -0.000(2) -0.004(1) 0.002(2)
C(2) 0.020(2) 0.030(2) 0.025(2) 0.000(2) -0.002(2) -0.003(2)
C(3) 0.018(2) 0.032(2) 0.022(2) -0.000(2) -0.001(2) -0.002(2)
C(4) 0.022(2) 0.039(2) 0.021(2) -0.003(2) 0.000(2) 0.002(2)

loop_
_atom_type_symbol
_atom_type_oxidation_number
_atom_type_number_in_cell
_atom_type_scat_dispersion_real
_atom_type_scat_dispersion_imag
_atom_type_scat_source
C 0 16 0.002 0.002
;International Tables for Crystallography
(1992, Vol. C, Table 6.1.1.2)
;
H 0 40 0.000 0.000
;International Tables for Crystallography
(1992, Vol. C, Table 6.1.1.2)
;
N 0 8 0.004 0.003
;International Tables for Crystallography
(1992, Vol. C, Table 6.1.1.2)
;
O 0 20 0.008 0.006
;International Tables for Crystallography
(1992, Vol. C, Table 6.1.1.2)
;
Ag 0 8 -1.085 1.101
;International Tables for Crystallography
(1992, Vol. C, Tables 4.2.6.8 and 6.1.1.1)
;

loop_
_geom_angle_atom_site_label_1
_geom_angle_atom_site_label_2
_geom_angle_atom_site_label_3
_geom_angle
_geom_angle_site_symmetry_1
_geom_angle_site_symmetry_2
_geom_angle_site_symmetry_3
_geom_angle_publ_flag
N(1) Ag(1) N(2) 168.2(2) . . . ?
O(2) Ag(2) O(3) 171.7(2) . . . ?
Ag(2) O(2) C(2) 116.9(3) . . . ?
Ag(2) O(3) C(3) 120.0(3) . . . ?
Ag(1) N(1) C(4) 119.0(3) . . . ?
Ag(1) N(1) H(1) 109.9 . . . no
Ag(1) N(1) H(2) 109.1 . . . no
C(4) N(1) H(1) 108.8 4_655 4_655 4_655 no
C(4) N(1) H(2) 100.7 4_655 4_655 4_655 no
H(1) N(1) H(2) 108.6 . . . no
Ag(1) N(2) C(1) 114.3(3) . . . ?
Ag(1) N(2) H(3) 108.4 . . . no
Ag(1) N(2) H(4) 108.3 . . . no
C(1) N(2) H(3) 108.0 . . . no
C(1) N(2) H(4) 108.2 . . . no
H(3) N(2) H(4) 109.5 . . . no
N(2) C(1) C(2) 115.1(4) . . . ?
N(2) C(1) H(5) 107.9 . . . no
N(2) C(1) H(6) 108.4 . . . no
C(2) C(1) H(5) 107.8 . . . no
C(2) C(1) H(6) 108.3 . . . no
H(5) C(1) H(6) 109.2 . . . no
O(1) C(2) O(2) 126.2(5) . . . ?
O(1) C(2) C(1) 120.1(4) . . . ?
O(2) C(2) C(1) 113.7(4) . . . ?
O(3) C(3) O(4) 126.0(4) . . . ?
O(3) C(3) C(4) 114.1(4) . . . ?
O(4) C(3) C(4) 119.8(4) . . . ?
N(1) C(4) C(3) 115.0(4) 4_354 4_354 4_354 ?
N(1) C(4) H(7) 120.1 4_354 4_354 4_354 no
N(1) C(4) H(8) 91.3 4_354 4_354 4_354 no
C(3) C(4) H(7) 109.4 . . . no
C(3) C(4) H(8) 109.5 . . . no
H(7) C(4) H(8) 109.6 . . . no

loop_
_geom_bond_atom_site_label_1
_geom_bond_atom_site_label_2
_geom_bond_distance
_geom_bond_site_symmetry_1
_geom_bond_site_symmetry_2
_geom_bond_publ_flag
Ag(1) N(1) 2.152(4) . . ?
Ag(1) N(2) 2.147(4) . . ?
Ag(2) O(2) 2.134(4) . . ?
Ag(2) O(3) 2.115(4) . . ?
O(1) C(2) 1.222(6) . . ?
O(2) C(2) 1.275(6) . . ?
O(3) C(3) 1.271(6) . . ?
O(4) C(3) 1.238(6) . . ?
N(1) C(4) 1.471(6) . . ?
N(1) H(1) 0.95 . . no
N(1) H(2) 0.96 . . no
N(2) C(1) 1.455(6) . . ?
N(2) H(3) 0.95 . . no
N(2) H(4) 0.95 . . no
C(1) C(2) 1.524(7) . . ?
C(1) H(5) 0.96 . . no
C(1) H(6) 0.95 . . no
C(3) C(4) 1.520(7) . . ?
C(4) H(7) 0.95 . . no
C(4) H(8) 0.95 . . no

loop_
_geom_contact_atom_site_label_1
_geom_contact_atom_site_label_2
_geom_contact_distance
_geom_contact_site_symmetry_1
_geom_contact_site_symmetry_2
_geom_contact_publ_flag
Ag(1) O(5) 2.802(5) . . no
Ag(1) Ag(2) 3.2408(7) . 1_655 no
Ag(1) O(5) 3.303(6) . 3_465 no
Ag(1) O(4) 3.501(4) . 2_344 no
Ag(1) O(5) 3.505(6) . 3_455 no
Ag(2) O(3) 3.123(5) . 2_254 no
Ag(2) O(4) 3.457(5) . 2_244 no
Ag(2) C(3) 3.487(5) . 2_244 no
Ag(2) Ag(2) 3.488(1) . 2_254 no
Ag(2) Ag(2) 3.488(1) . 2_244 no
Ag(2) O(3) 3.500(5) . 2_244 no
Ag(2) O(5) 3.502(5) . 4_454 no
O(1) H(3) 2.4306 . 2_344 no
O(1) H(7) 2.6187 . 1_655 no
O(1) O(5) 2.756(6) . 4_454 no
O(1) H(4) 2.8224 . 2_354 no
O(1) H(5) 2.8499 . 2_354 no
O(1) C(1) 3.353(7) . 2_354 no
O(1) N(2) 3.364(7) . 2_344 no
O(1) C(2) 3.427(7) . 2_354 no
O(1) N(2) 3.495(7) . 2_354 no
O(1) C(4) 3.547(6) . 1_655 no
O(2) H(1) 2.1824 . 1_455 no
O(2) H(2) 2.4329 . 3_455 no
O(2) H(3) 2.8719 . 2_344 no
O(2) N(1) 3.049(5) . 1_455 no
O(2) C(3) 3.121(6) . 2_244 no
O(2) C(4) 3.217(7) . 2_244 no
O(2) N(1) 3.263(6) . 3_455 no
O(2) O(4) 3.342(6) . 2_244 no
O(2) O(3) 3.361(6) . 2_254 no
O(3) H(4) 2.1846 . 1_455 no
O(3) N(2) 2.947(6) . 1_455 no
O(3) C(2) 3.573(7) . 2_244 no
O(4) H(2) 2.4376 . 2_354 no
O(4) H(1) 2.4934 . 4_354 no
O(4) H(8) 2.6422 . 3_254 no
O(4) H(6) 2.7698 . 4_454 no
O(4) N(1) 2.787(5) . 4_354 no
O(4) O(5) 2.812(6) . 4_454 no
O(4) H(2) 2.8335 . 4_354 no
O(4) N(1) 3.029(6) . 2_354 no
O(4) C(1) 3.468(6) . 4_454 no
O(4) C(4) 3.580(7) . 3_254 no
O(5) H(6) 2.6758 . . no
O(5) H(5) 2.6956 . 3_455 no
O(5) H(3) 2.9695 . 3_465 no
O(5) C(1) 3.258(7) . . no
O(5) N(2) 3.484(8) . 3_465 no
O(5) C(1) 3.528(8) . 3_455 no
O(5) N(2) 3.585(7) . . no
N(1) H(2) 2.9582 . 3 no
N(1) H(5) 2.9860 . 3_455 no
N(1) N(1) 3.557(9) . 3 no
N(1) C(3) 3.569(7) . 2_354 no
N(2) C(2) 3.597(7) . 2_354 no
C(1) H(2) 2.9259 . 3_455 no
C(2) H(3) 2.6894 . 2_344 no
C(3) H(1) 2.6136 . 4_354 no
C(3) H(2) 2.6614 . 4_354 no
C(3) H(8) 2.8358 . 3_254 no
C(3) H(4) 3.0271 . 1_455 no
C(4) H(2) 1.9032 . 4_354 no
C(4) H(1) 1.9901 . 4_354 no
C(4) H(8) 2.9296 . 3_254 no
C(4) H(6) 3.0552 . 2_244 no
H(1) H(2) 2.4743 . 3 no
H(1) H(8) 2.4825 . 2_354 no
H(4) H(7) 2.5967 . 1_655 no
H(5) H(2) 2.3930 . 3_455 no
H(6) H(8) 2.5068 . 2_254 no
H(7) H(2) 2.3362 . 4_354 no
H(8) H(8) 2.4025 . 3_254 no
H(8) H(2) 2.5278 . 4_354 no
H(2) H(2) 2.5899 . 3 no

loop_
_geom_torsion_atom_site_label_1
_geom_torsion_atom_site_label_2
_geom_torsion_atom_site_label_3
_geom_torsion_atom_site_label_4
_geom_torsion_site_symmetry_1
_geom_torsion_site_symmetry_2
_geom_torsion_site_symmetry_3
_geom_torsion_site_symmetry_4
_geom_torsion
_geom_torsion_publ_flag
Ag(1) N(2) C(1) C(2) . . . . 179.7(4) no
Ag(2) O(2) C(2) O(1) . . . . -5.2(7) no
Ag(2) O(2) C(2) C(1) . . . . 176.2(3) no
Ag(2) O(3) C(3) O(4) . . . . 6.1(8) no
Ag(2) O(3) C(3) C(4) . . . . -175.8(3) no
O(1) C(2) C(1) N(2) . . . . -1.5(8) no
O(2) Ag(2) O(3) C(3) . . . . -154.7(9) no
O(2) C(2) C(1) N(2) . . . . 177.2(4) no
O(3) Ag(2) O(2) C(2) . . . . 144.2(9) no
O(3) C(3) C(4) N(1) . . . . 166.8(4) no
O(4) C(3) C(4) N(1) . . . . -15.0(7) no
N(1) Ag(1) N(2) C(1) . . . . 125.1(8) no
N(2) Ag(1) N(1) C(4) . . . . 172.8(7) no

loop_
_cod_changelog_entry_id
_cod_changelog_entry_author
_cod_changelog_entry_date
_cod_changelog_entry_text
1 'Vaitkus, Antanas' 2022-05-06T21:55:00+03:00 'Updated bibliographic information.'
2 'Vaitkus, Antanas' 2022-05-07T02:20:00+03:00
;
 Replaced the '&#x00A5;' sequences with backslash symbols ('\')
 in multiple data values.
;
